data_1553055
loop_
_publ_author_name
'Zheng, Fangrui'
'Xie, Zuowei'

_publ_section_title
;
 Reaction of N-heterocyclic carbenes with 13-vertex closo-carboranes:
 synthesis and structural characterization of zwitterionic salts of
 13-vertex nido-carboranes
;
_journal_issue 1
_journal_name_full 'Organic Chemistry Frontiers'
_journal_page_first 55
_journal_paper_doi 10.1039/C4QO00287C
_journal_volume 2
_journal_year 2015
_chemical_formula_sum 'C27 H43 B11 N2'
_chemical_formula_weight 514.54
_space_group_IT_number 14
_space_group_name_Hall '-P 2yn'
_space_group_name_H-M_alt 'P 1 21/n 1'
_symmetry_cell_setting monoclinic
_symmetry_space_group_name_H-M 'P 1 21/n 1'
_atom_sites_solution_hydrogens geom
_atom_sites_solution_primary direct
_atom_sites_solution_secondary difmap
_audit_creation_method SHELXL-97
_audit_update_record
;
2014-11-03 deposited with the CCDC.
2014-12-10 downloaded from the CCDC.
;
_cell_angle_alpha 90.00
_cell_angle_beta 101.9790(10)
_cell_angle_gamma 90.00
_cell_formula_units_Z 4
_cell_length_a 10.2998(6)
_cell_length_b 16.7445(10)
_cell_length_c 19.7479(12)
_cell_measurement_reflns_used 153
_cell_measurement_temperature 296(2)
_cell_measurement_theta_max 15
_cell_measurement_theta_min 15
_cell_volume 3331.7(3)
_computing_cell_refinement 'BRUKER KAPPA APEXII DUO DIFFRACTOMETER'
_computing_data_collection 'BRUKER KAPPA APEXII DUO DIFFRACTOMETER'
_computing_data_reduction 'BRUKER KAPPA APEXII DUO DIFFRACTOMETER'
_computing_molecular_graphics 'SIEMENS SHELXTL'
_computing_publication_material 'SIEMENS SHELXTL'
_computing_structure_refinement 'SHELXL-97 (Sheldrick, 2008)'
_computing_structure_solution 'SHELXS-97 (Sheldrick, 2008)'
_diffrn_ambient_temperature 296(2)
_diffrn_measured_fraction_theta_full 1.000
_diffrn_measured_fraction_theta_max 1.000
_diffrn_measurement_device_type 'BRUKER KAPPA APEXII DUO DIFFRACTOMETER'
_diffrn_measurement_method 'PHI & OMEGA SCAN'
_diffrn_radiation_monochromator graphite
_diffrn_radiation_source 'fine-focus sealed tube'
_diffrn_radiation_type MoK\a
_diffrn_radiation_wavelength 0.71073
_diffrn_reflns_av_R_equivalents 0.0523
_diffrn_reflns_av_sigmaI/netI 0.0321
_diffrn_reflns_limit_h_max 12
_diffrn_reflns_limit_h_min -12
_diffrn_reflns_limit_k_max 20
_diffrn_reflns_limit_k_min -19
_diffrn_reflns_limit_l_max 23
_diffrn_reflns_limit_l_min -23
_diffrn_reflns_number 38907
_diffrn_reflns_theta_full 25.25
_diffrn_reflns_theta_max 25.25
_diffrn_reflns_theta_min 1.61
_exptl_absorpt_coefficient_mu 0.054
_exptl_absorpt_correction_T_max 0.7456
_exptl_absorpt_correction_T_min 0.6785
_exptl_absorpt_correction_type multi-scan
_exptl_crystal_colour colourless
_exptl_crystal_density_diffrn 1.026
_exptl_crystal_density_method 'not measured'
_exptl_crystal_description block
_exptl_crystal_F_000 1096
_exptl_crystal_size_max 0.50
_exptl_crystal_size_mid 0.40
_exptl_crystal_size_min 0.30
_refine_diff_density_max 0.256
_refine_diff_density_min -0.249
_refine_diff_density_rms 0.039
_refine_ls_extinction_method none
_refine_ls_goodness_of_fit_ref 1.096
_refine_ls_hydrogen_treatment riding
_refine_ls_matrix_type full
_refine_ls_number_parameters 369
_refine_ls_number_reflns 6044
_refine_ls_number_restraints 0
_refine_ls_restrained_S_all 1.096
_refine_ls_R_factor_all 0.0883
_refine_ls_R_factor_gt 0.0653
_refine_ls_shift/su_max 0.017
_refine_ls_shift/su_mean 0.003
_refine_ls_structure_factor_coef Fsqd
_refine_ls_weighting_details 'calc w=1/[\s^2^(Fo^2^)+(0.1252P)^2^+0.5682P] where P=(Fo^2^+2Fc^2^)/3'
_refine_ls_weighting_scheme calc
_refine_ls_wR_factor_gt 0.2083
_refine_ls_wR_factor_ref 0.2231
_reflns_number_gt 4155
_reflns_number_total 6044
_reflns_threshold_expression >2sigma(I)
_cod_data_source_file c4qo00287c2.cif
_cod_data_source_block 10
_cod_depositor_comments
;
The following automatic conversions were performed:

data item '_symmetry_cell_setting' value 'Monoclinic' was changed to
'monoclinic' in accordance with the
/home/saulius/struct/COD-crude-data/automatic-downloads/DataCite-retrospective/RSC/depositions/lib/dictionaries/cif_core.dic
dictionary named 'cif_core.dic' version 2.4.2 last updated on
2011-04-26.

Automatic conversion script
Id: cif_fix_values 6909 2019-04-08 15:41:33Z antanas 
;
_cod_original_sg_symbol_H-M P2(1)/n
_cod_database_code 1553055

loop_
_symmetry_equiv_pos_as_xyz
'x, y, z'
'-x+1/2, y+1/2, -z+1/2'
'-x, -y, -z'
'x-1/2, -y-1/2, z-1/2'

loop_
_atom_site_label
_atom_site_type_symbol
_atom_site_fract_x
_atom_site_fract_y
_atom_site_fract_z
_atom_site_U_iso_or_equiv
_atom_site_adp_type
_atom_site_occupancy
_atom_site_symmetry_multiplicity
_atom_site_calc_flag
_atom_site_refinement_flags
N1 N 0.67652(16) 0.61897(11) 0.07020(9) 0.0529(5) Uani 1 1 d .
N2 N 0.70961(18) 0.74562(11) 0.07434(10) 0.0571(5) Uani 1 1 d .
C2 C 1.1705(2) 0.70642(15) 0.19152(15) 0.0684(7) Uani 1 1 d .
C8 C 1.1044(2) 0.75663(14) 0.24143(16) 0.0735(8) Uani 1 1 d .
C11 C 1.2777(3) 0.7439(2) 0.1573(2) 0.1239(16) Uani 1 1 d .
H11A H 1.3643 0.7380 0.1876 0.149 Uiso 1 1 calc R
H11B H 1.2793 0.7168 0.1141 0.149 Uiso 1 1 calc R
C12 C 1.2469(4) 0.8305(4) 0.1441(5) 0.197(4) Uani 1 1 d .
H12A H 1.3149 0.8543 0.1231 0.236 Uiso 1 1 calc R
H12B H 1.1628 0.8355 0.1114 0.236 Uiso 1 1 calc R
C13 C 1.2395(6) 0.8746(3) 0.2073(5) 0.209(4) Uani 1 1 d .
H13A H 1.2324 0.9313 0.1974 0.250 Uiso 1 1 calc R
H13B H 1.3199 0.8656 0.2420 0.250 Uiso 1 1 calc R
C14 C 1.1203(3) 0.84726(18) 0.2351(3) 0.1334(18) Uani 1 1 d .
H14A H 1.0409 0.8680 0.2050 0.160 Uiso 1 1 calc R
H14B H 1.1258 0.8709 0.2804 0.160 Uiso 1 1 calc R
C15 C 0.76366(19) 0.67542(11) 0.10012(10) 0.0448(5) Uani 1 1 d .
C16 C 0.5694(3) 0.65437(17) 0.02639(15) 0.0766(8) Uani 1 1 d .
H16A H 0.4962 0.6282 0.0003 0.092 Uiso 1 1 calc R
C17 C 0.5907(3) 0.73212(17) 0.02852(16) 0.0826(8) Uani 1 1 d .
H17A H 0.5357 0.7708 0.0037 0.099 Uiso 1 1 calc R
C18 C 0.6938(2) 0.53356(13) 0.07535(11) 0.0502(5) Uani 1 1 d .
C19 C 0.6357(2) 0.49119(13) 0.12194(12) 0.0547(6) Uani 1 1 d .
C20 C 0.6624(2) 0.41061(15) 0.12826(13) 0.0639(6) Uani 1 1 d .
H20A H 0.6269 0.3812 0.1601 0.077 Uiso 1 1 calc R
C21 C 0.7401(2) 0.37161(14) 0.08912(13) 0.0634(6) Uani 1 1 d .
C22 C 0.7877(2) 0.41545(14) 0.04023(13) 0.0632(6) Uani 1 1 d .
H22A H 0.8360 0.3894 0.0119 0.076 Uiso 1 1 calc R
C23 C 0.7663(2) 0.49672(14) 0.03181(12) 0.0565(6) Uani 1 1 d .
C24 C 0.5446(3) 0.53053(17) 0.16245(16) 0.0779(8) Uani 1 1 d .
H24A H 0.5144 0.4916 0.1914 0.117 Uiso 1 1 calc R
H24B H 0.4697 0.5529 0.1310 0.117 Uiso 1 1 calc R
H24C H 0.5916 0.5722 0.1908 0.117 Uiso 1 1 calc R
C25 C 0.7706(4) 0.28350(17) 0.09877(19) 0.0986(10) Uani 1 1 d .
H25A H 0.8253 0.2670 0.0674 0.148 Uiso 1 1 calc R
H25B H 0.6893 0.2537 0.0895 0.148 Uiso 1 1 calc R
H25C H 0.8168 0.2739 0.1455 0.148 Uiso 1 1 calc R
C26 C 0.8204(3) 0.54315(17) -0.02119(14) 0.0805(8) Uani 1 1 d .
H26A H 0.8669 0.5077 -0.0461 0.121 Uiso 1 1 calc R
H26B H 0.8803 0.5834 0.0015 0.121 Uiso 1 1 calc R
H26C H 0.7486 0.5681 -0.0529 0.121 Uiso 1 1 calc R
C27 C 0.7656(2) 0.82420(13) 0.09119(13) 0.0579(6) Uani 1 1 d .
C28 C 0.8540(3) 0.85424(15) 0.05317(14) 0.0704(7) Uani 1 1 d .
C29 C 0.9005(3) 0.93135(17) 0.06933(17) 0.0849(9) Uani 1 1 d .
H29A H 0.9616 0.9526 0.0456 0.102 Uiso 1 1 calc R
C30 C 0.8601(3) 0.97784(15) 0.11902(17) 0.0796(8) Uani 1 1 d .
C31 C 0.7714(2) 0.94544(14) 0.15499(15) 0.0670(7) Uani 1 1 d .
H31A H 0.7433 0.9760 0.1886 0.080 Uiso 1 1 calc R
C32 C 0.7227(2) 0.86796(13) 0.14214(13) 0.0573(6) Uani 1 1 d .
C33 C 0.8947(4) 0.80599(19) -0.00407(16) 0.0960(10) Uani 1 1 d .
H33A H 0.8523 0.7547 -0.0073 0.144 Uiso 1 1 calc R
H33B H 0.9893 0.7991 0.0061 0.144 Uiso 1 1 calc R
H33C H 0.8683 0.8337 -0.0473 0.144 Uiso 1 1 calc R
C34 C 0.9098(4) 1.06306(18) 0.1339(2) 0.1201(14) Uani 1 1 d .
H34A H 0.9699 1.0764 0.1044 0.180 Uiso 1 1 calc R
H34B H 0.9549 1.0673 0.1815 0.180 Uiso 1 1 calc R
H34C H 0.8358 1.0992 0.1253 0.180 Uiso 1 1 calc R
C35 C 0.6258(2) 0.83465(16) 0.18179(16) 0.0748(8) Uani 1 1 d .
H35A H 0.6028 0.7811 0.1667 0.112 Uiso 1 1 calc R
H35B H 0.5473 0.8671 0.1738 0.112 Uiso 1 1 calc R
H35C H 0.6652 0.8344 0.2303 0.112 Uiso 1 1 calc R
B1 B 1.1670(3) 0.60427(17) 0.22187(17) 0.0636(7) Uani 1 1 d .
B3 B 1.0648(3) 0.65665(18) 0.13867(15) 0.0611(7) Uani 1 1 d .
H3 H 1.0730 0.6730 0.0858 0.073 Uiso 1 1 calc R
B4 B 0.9886(2) 0.58018(15) 0.17481(14) 0.0542(6) Uani 1 1 d .
H4 H 0.9619 0.5273 0.1419 0.065 Uiso 1 1 calc R
B5 B 1.0368(3) 0.56379(18) 0.26474(16) 0.0667(8) Uani 1 1 d .
H5 H 1.0322 0.5009 0.2803 0.080 Uiso 1 1 calc R
B6 B 1.1606(3) 0.6192(2) 0.31496(17) 0.0806(9) Uani 1 1 d .
H6 H 1.2246 0.5875 0.3581 0.097 Uiso 1 1 calc R
B7 B 1.2325(3) 0.69373(19) 0.2757(2) 0.0784(10) Uani 1 1 d .
H7 H 1.3380 0.7066 0.2965 0.094 Uiso 1 1 calc R
B9 B 0.8997(2) 0.66862(13) 0.15544(12) 0.0417(5) Uani 1 1 d .
B10 B 0.8965(3) 0.62301(17) 0.23311(14) 0.0596(7) Uani 1 1 d .
H10 H 0.7943 0.6059 0.2352 0.071 Uiso 1 1 calc R
B11 B 0.9933(3) 0.6440(2) 0.31341(17) 0.0870(11) Uani 1 1 d .
H11 H 0.9463 0.6375 0.3583 0.104 Uiso 1 1 calc R
B12 B 1.1104(4) 0.7191(2) 0.3181(2) 0.0960(12) Uani 1 1 d .
H12 H 1.1326 0.7561 0.3651 0.115 Uiso 1 1 calc R
B13 B 0.9559(3) 0.72459(18) 0.24895(15) 0.0617(7) Uani 1 1 d .
H13 H 0.8922 0.7779 0.2427 0.074 Uiso 1 1 calc R
H1 H 1.242(2) 0.5651(14) 0.2098(13) 0.071(7) Uiso 1 1 d .
H9 H 0.969(3) 0.7129(17) 0.1401(14) 0.089(8) Uiso 1 1 d .

loop_
_atom_site_aniso_label
_atom_site_aniso_U_11
_atom_site_aniso_U_22
_atom_site_aniso_U_33
_atom_site_aniso_U_23
_atom_site_aniso_U_13
_atom_site_aniso_U_12
N1 0.0443(9) 0.0514(11) 0.0584(11) -0.0049(8) 0.0001(8) -0.0008(8)
N2 0.0533(10) 0.0493(11) 0.0628(12) 0.0031(9) -0.0015(9) 0.0044(8)
C2 0.0368(11) 0.0642(15) 0.105(2) 0.0125(14) 0.0163(12) 0.0001(10)
C8 0.0479(13) 0.0520(14) 0.108(2) -0.0207(13) -0.0127(13) 0.0047(10)
C11 0.0459(16) 0.136(3) 0.192(4) 0.062(3) 0.030(2) -0.0107(17)
C12 0.063(2) 0.160(5) 0.359(11) 0.146(6) 0.024(4) -0.026(3)
C13 0.104(4) 0.075(3) 0.405(12) 0.034(4) -0.043(5) -0.042(3)
C14 0.079(2) 0.0541(18) 0.235(5) -0.017(2) -0.042(3) -0.0049(15)
C15 0.0424(10) 0.0422(11) 0.0500(11) -0.0002(9) 0.0104(9) 0.0011(8)
C16 0.0584(15) 0.0704(18) 0.0851(19) -0.0078(14) -0.0215(13) 0.0061(12)
C17 0.0666(16) 0.0716(18) 0.093(2) 0.0064(15) -0.0229(14) 0.0144(13)
C18 0.0436(11) 0.0481(12) 0.0558(13) -0.0098(10) 0.0031(9) -0.0057(9)
C19 0.0472(12) 0.0561(14) 0.0623(14) -0.0130(10) 0.0145(10) -0.0121(10)
C20 0.0648(14) 0.0614(15) 0.0670(15) -0.0044(12) 0.0168(12) -0.0174(12)
C21 0.0648(14) 0.0514(14) 0.0732(16) -0.0108(11) 0.0126(12) -0.0104(11)
C22 0.0628(14) 0.0571(14) 0.0712(16) -0.0221(12) 0.0175(12) -0.0057(11)
C23 0.0555(13) 0.0607(14) 0.0539(13) -0.0113(10) 0.0128(10) -0.0103(10)
C24 0.0621(15) 0.0830(19) 0.096(2) -0.0177(15) 0.0348(15) -0.0136(13)
C25 0.119(3) 0.0574(17) 0.122(3) -0.0042(17) 0.031(2) 0.0002(17)
C26 0.099(2) 0.0776(18) 0.0730(18) -0.0068(14) 0.0367(16) -0.0104(15)
C27 0.0564(13) 0.0456(13) 0.0692(15) 0.0134(11) 0.0073(11) 0.0082(10)
C28 0.0858(18) 0.0577(15) 0.0714(16) 0.0189(12) 0.0251(14) 0.0068(13)
C29 0.100(2) 0.0647(18) 0.098(2) 0.0282(16) 0.0412(18) -0.0042(15)
C30 0.0892(19) 0.0492(15) 0.102(2) 0.0186(14) 0.0230(17) -0.0029(13)
C31 0.0680(15) 0.0487(14) 0.0854(18) 0.0046(12) 0.0184(13) 0.0070(11)
C32 0.0487(12) 0.0461(13) 0.0764(15) 0.0109(11) 0.0113(11) 0.0088(10)
C33 0.128(3) 0.094(2) 0.0755(19) 0.0155(16) 0.0427(19) 0.011(2)
C34 0.152(3) 0.0549(18) 0.164(4) 0.008(2) 0.057(3) -0.0251(19)
C35 0.0527(13) 0.0695(16) 0.107(2) 0.0045(15) 0.0283(14) 0.0030(11)
B1 0.0460(13) 0.0589(16) 0.084(2) -0.0004(14) 0.0089(13) 0.0133(12)
B3 0.0508(14) 0.0706(18) 0.0669(17) 0.0016(13) 0.0240(13) 0.0101(12)
B4 0.0481(13) 0.0420(13) 0.0681(17) -0.0072(11) 0.0019(12) 0.0038(10)
B5 0.0573(16) 0.0616(17) 0.0765(19) 0.0198(14) 0.0031(14) 0.0047(13)
B6 0.0656(18) 0.097(2) 0.070(2) 0.0034(18) -0.0076(15) 0.0212(17)
B7 0.0447(14) 0.0670(19) 0.110(3) -0.0080(17) -0.0157(15) 0.0060(13)
B9 0.0377(11) 0.0391(12) 0.0500(13) -0.0022(10) 0.0130(9) -0.0010(9)
B10 0.0438(13) 0.0708(17) 0.0646(16) 0.0179(13) 0.0127(12) 0.0041(12)
B11 0.074(2) 0.130(3) 0.0565(18) 0.0145(18) 0.0121(15) 0.035(2)
B12 0.080(2) 0.104(3) 0.085(2) -0.033(2) -0.0239(18) 0.032(2)
B13 0.0510(14) 0.0670(17) 0.0634(16) -0.0144(13) 0.0036(12) 0.0187(12)

loop_
_atom_type_symbol
_atom_type_description
_atom_type_scat_dispersion_real
_atom_type_scat_dispersion_imag
_atom_type_scat_source
C C 0.0033 0.0016 'International Tables Vol C Tables 4.2.6.8 and 6.1.1.4'
H H 0.0000 0.0000 'International Tables Vol C Tables 4.2.6.8 and 6.1.1.4'
B B 0.0013 0.0007 'International Tables Vol C Tables 4.2.6.8 and 6.1.1.4'
N N 0.0061 0.0033 'International Tables Vol C Tables 4.2.6.8 and 6.1.1.4'

loop_
_geom_angle_atom_site_label_1
_geom_angle_atom_site_label_2
_geom_angle_atom_site_label_3
_geom_angle
C15 N1 C16 110.11(19)
C15 N1 C18 126.96(17)
C16 N1 C18 122.62(18)
C15 N2 C17 110.1(2)
C15 N2 C27 126.15(18)
C17 N2 C27 123.76(19)
C11 C2 C8 120.3(3)
C11 C2 B3 112.5(3)
C8 C2 B3 111.84(18)
C11 C2 B7 109.1(2)
C8 C2 B7 64.18(19)
B3 C2 B7 131.4(2)
C11 C2 B1 126.3(2)
C8 C2 B1 105.0(2)
B3 C2 B1 70.31(17)
B7 C2 B1 65.17(17)
C14 C8 C2 114.5(3)
C14 C8 B12 118.3(3)
C2 C8 B12 116.3(2)
C14 C8 B13 116.3(2)
C2 C8 B13 114.53(19)
B12 C8 B13 69.5(2)
C14 C8 B7 123.6(2)
C2 C8 B7 61.05(18)
B12 C8 B7 61.2(2)
B13 C8 B7 114.5(2)
C12 C11 C2 109.0(3)
C13 C12 C11 112.6(6)
C12 C13 C14 110.2(4)
C13 C14 C8 115.9(3)
N1 C15 N2 105.00(17)
N1 C15 B9 131.28(18)
N2 C15 B9 123.69(18)
C17 C16 N1 107.3(2)
C16 C17 N2 107.5(2)
C19 C18 C23 122.8(2)
C19 C18 N1 119.23(19)
C23 C18 N1 118.00(19)
C20 C19 C18 117.0(2)
C20 C19 C24 121.0(2)
C18 C19 C24 122.0(2)
C19 C20 C21 122.6(2)
C22 C21 C20 118.0(2)
C22 C21 C25 120.8(2)
C20 C21 C25 121.2(2)
C21 C22 C23 122.4(2)
C22 C23 C18 117.0(2)
C22 C23 C26 121.4(2)
C18 C23 C26 121.6(2)
C32 C27 C28 122.9(2)
C32 C27 N2 118.4(2)
C28 C27 N2 118.6(2)
C27 C28 C29 116.4(2)
C27 C28 C33 121.6(2)
C29 C28 C33 122.0(2)
C30 C29 C28 123.1(2)
C31 C30 C29 118.2(2)
C31 C30 C34 120.0(3)
C29 C30 C34 121.7(3)
C30 C31 C32 121.5(2)
C27 C32 C31 117.8(2)
C27 C32 C35 121.9(2)
C31 C32 C35 120.3(2)
C2 B1 B5 124.07(19)
C2 B1 B6 101.9(2)
B5 B1 B6 54.83(17)
C2 B1 B7 53.58(16)
B5 B1 B7 104.0(2)
B6 B1 B7 54.51(19)
C2 B1 B4 96.91(17)
B5 B1 B4 55.60(15)
B6 B1 B4 106.12(19)
B7 B1 B4 129.48(18)
C2 B1 B3 49.22(14)
B5 B1 B3 103.42(17)
B6 B1 B3 129.83(19)
B7 B1 B3 100.63(19)
B4 B1 B3 52.90(14)
C2 B3 B4 115.3(2)
C2 B3 B9 111.41(19)
B4 B3 B9 58.84(13)
C2 B3 B1 60.46(16)
B4 B3 B1 62.30(15)
B9 B3 B1 104.89(18)
B3 B4 B9 62.82(14)
B3 B4 B5 118.2(2)
B9 B4 B5 112.27(19)
B3 B4 B10 108.40(18)
B9 B4 B10 58.34(13)
B5 B4 B10 59.32(15)
B3 B4 B1 64.80(16)
B9 B4 B1 109.51(17)
B5 B4 B1 60.30(16)
B10 B4 B1 100.74(18)
B6 B5 B10 111.0(2)
B6 B5 B11 61.0(2)
B10 B5 B11 58.69(17)
B6 B5 B4 121.2(2)
B10 B5 B4 60.99(15)
B11 B5 B4 112.3(2)
B6 B5 B1 62.99(18)
B10 B5 B1 104.50(18)
B11 B5 B1 105.1(2)
B4 B5 B1 64.09(16)
B5 B6 B7 118.1(2)
B5 B6 B12 110.3(2)
B7 B6 B12 58.7(2)
B5 B6 B11 60.8(2)
B7 B6 B11 109.4(2)
B12 B6 B11 58.9(2)
B5 B6 B1 62.18(17)
B7 B6 B1 63.02(19)
B12 B6 B1 103.4(2)
B11 B6 B1 104.4(2)
C2 B7 B12 106.8(2)
C2 B7 C8 54.77(16)
B12 B7 C8 56.90(19)
C2 B7 B6 115.5(2)
B12 B7 B6 61.8(2)
C8 B7 B6 104.8(2)
C2 B7 B1 61.24(17)
B12 B7 B1 105.2(2)
C8 B7 B1 96.30(18)
B6 B7 B1 62.47(18)
C15 B9 B10 117.82(17)
C15 B9 B4 124.00(18)
B10 B9 B4 62.15(15)
C15 B9 B3 127.51(18)
B10 B9 B3 107.87(17)
B4 B9 B3 58.34(14)
C15 B9 B13 129.10(16)
B10 B9 B13 56.79(15)
B4 B9 B13 98.87(16)
B3 B9 B13 96.65(16)
B9 B10 B11 127.9(2)
B9 B10 B5 113.65(18)
B11 B10 B5 60.83(18)
B9 B10 B4 59.51(14)
B11 B10 B4 113.06(19)
B5 B10 B4 59.68(16)
B9 B10 B13 70.67(15)
B11 B10 B13 62.62(19)
B5 B10 B13 104.20(19)
B4 B10 B13 106.43(18)
B10 B11 B12 117.4(3)
B10 B11 B5 60.48(18)
B12 B11 B5 109.2(2)
B10 B11 B6 110.1(2)
B12 B11 B6 60.3(2)
B5 B11 B6 58.17(18)
B10 B11 B13 61.02(16)
B12 B11 B13 63.1(2)
B5 B11 B13 102.8(2)
B6 B11 B13 104.4(2)
C8 B12 B7 61.9(2)
C8 B12 B11 109.8(2)
B7 B12 B11 111.7(3)
C8 B12 B6 106.9(2)
B7 B12 B6 59.50(19)
B11 B12 B6 60.9(2)
C8 B12 B13 55.99(17)
B7 B12 B13 104.9(2)
B11 B12 B13 61.27(19)
B6 B12 B13 103.5(2)
C8 B13 B10 124.96(18)
C8 B13 B11 103.6(2)
B10 B13 B11 56.36(18)
C8 B13 B12 54.6(2)
B10 B13 B12 106.6(2)
B11 B13 B12 55.6(2)
C8 B13 B9 99.25(18)
B10 B13 B9 52.54(13)
B11 B13 B9 105.55(19)
B12 B13 B9 132.41(18)

loop_
_geom_bond_atom_site_label_1
_geom_bond_atom_site_label_2
_geom_bond_distance
N1 C15 1.352(3)
N1 C16 1.386(3)
N1 C18 1.442(3)
N2 C15 1.354(3)
N2 C17 1.382(3)
N2 C27 1.447(3)
C2 C11 1.542(4)
C2 C8 1.555(4)
C2 B3 1.580(4)
C2 B7 1.666(5)
C2 B1 1.815(4)
C8 C14 1.534(4)
C8 B12 1.628(5)
C8 B13 1.657(4)
C8 B7 1.714(4)
C11 C12 1.497(6)
C12 C13 1.466(10)
C13 C14 1.515(8)
C15 B9 1.592(3)
C16 C17 1.319(4)
C18 C19 1.392(3)
C18 C23 1.394(3)
C19 C20 1.378(3)
C19 C24 1.505(3)
C20 C21 1.386(3)
C21 C22 1.381(3)
C21 C25 1.512(4)
C22 C23 1.383(3)
C23 C26 1.501(3)
C27 C32 1.389(3)
C27 C28 1.389(3)
C28 C29 1.391(4)
C28 C33 1.518(4)
C29 C30 1.382(4)
C30 C31 1.380(4)
C30 C34 1.524(4)
C31 C32 1.395(3)
C32 C35 1.498(3)
B1 B5 1.856(4)
B1 B6 1.870(5)
B1 B7 1.879(4)
B1 B4 1.922(4)
B1 B3 1.964(4)
B3 B4 1.732(4)
B3 B9 1.810(3)
B4 B9 1.741(3)
B4 B5 1.763(4)
B4 B10 1.786(4)
B5 B6 1.716(5)
B5 B10 1.757(4)
B5 B11 1.763(5)
B6 B7 1.717(5)
B6 B12 1.756(5)
B6 B11 1.766(4)
B7 B12 1.703(5)
B9 B10 1.720(3)
B9 B13 2.044(4)
B10 B11 1.725(5)
B10 B13 1.813(4)
B11 B12 1.731(6)
B11 B13 1.840(5)
B12 B13 1.871(4)
